data_7250891
loop_
_publ_author_name
'Schwarze, Thomas'
'Al Akrami, Mazen'
'Heinrich, Julian'
'Hergl, Vinja'
'Sperlich, Eric'
'Kelling, Alexandra'
'Sprenger, Tobias'
'Jahn, Nicolas'
'Klamroth, Tillmann'
'Kulak, Nora'

_publ_section_title
;
 A sodium ion-selective photosensitizer: Dibrominated F-BODIPY as a
 fluorescence imaging and therapeutic agent
;
_journal_name_full 'Physical Chemistry Chemical Physics'
_journal_paper_doi 10.1039/D5CP03172A
_journal_year 2025
_chemical_formula_moiety 'C27 H31 B Br2 Cl F2 N2 Na O9'
_chemical_formula_sum 'C27 H31 B Br2 Cl F2 N2 Na O9'
_chemical_formula_weight 794.61
_space_group_crystal_system triclinic
_space_group_IT_number 2
_space_group_name_Hall '-P 1'
_space_group_name_H-M_alt 'P -1'
_atom_sites_solution_hydrogens geom
_atom_sites_solution_primary direct
_atom_sites_solution_secondary difmap
_audit_creation_method SHELXL-2019/3
_audit_update_record
;
2025-07-30 deposited with the CCDC.	2025-09-22 downloaded from the CCDC.
;
_cell_angle_alpha 106.347(4)
_cell_angle_beta 96.538(4)
_cell_angle_gamma 98.274(4)
_cell_formula_units_Z 2
_cell_length_a 8.3777(4)
_cell_length_b 10.8636(5)
_cell_length_c 18.1118(8)
_cell_measurement_reflns_used 23148
_cell_measurement_temperature 210(2)
_cell_measurement_theta_max 31.22
_cell_measurement_theta_min 2.89
_cell_volume 1544.47(13)
_computing_cell_refinement
;
X-Area Recipe 1.37.0.0 (STOE, 2021)
;
_computing_data_collection
;
X-Area Pilatus3_SV 1.31.186.0 (STOE, 2022)
;
_computing_data_reduction
;
X-Area Integrate 2.5.3.0 (STOE, 2021)
X-Area LANA 2.7.5.0 (STOE, 2022)
;
_computing_molecular_graphics 'Diamond (Blankenburg, 2022)'
_computing_publication_material
;
STOE & Cie GmbH, X-Area, software package for collecting single-crystal or
multi-domain crystal data on STOE area-detector diffractometers, for image 
processing, for the correction and scaling of reflection intensities and 
for outlier rejection, version 2.1, Darmstadt 2022
;
_computing_structure_refinement 'SHELXL-2019/3 (Sheldrick, 2022)'
_computing_structure_solution 'SHELXT 2018/2 (Sheldrick, 2018)'
_diffrn_ambient_temperature 210
_diffrn_detector 'Pilatus 200K'
_diffrn_measured_fraction_theta_full 0.997
_diffrn_measured_fraction_theta_max 0.997
_diffrn_measurement_details ' 2985 frames, detector distance = 60 mm'
_diffrn_measurement_device '4-circle goniometer'
_diffrn_measurement_device_type 'STOE StadiVari'
_diffrn_measurement_method 'rotation method'
_diffrn_radiation_collimation '0.3 mm diameter'
_diffrn_radiation_monochromator 'graded multilayer mirror'
_diffrn_radiation_source 'Genix Microfocus'
_diffrn_radiation_type MoK\a
_diffrn_radiation_wavelength 0.71073
_diffrn_reflns_av_R_equivalents 0.0691
_diffrn_reflns_av_unetI/netI 0.0711
_diffrn_reflns_Laue_measured_fraction_full 0.997
_diffrn_reflns_Laue_measured_fraction_max 0.997
_diffrn_reflns_limit_h_max 9
_diffrn_reflns_limit_h_min -9
_diffrn_reflns_limit_k_max 12
_diffrn_reflns_limit_k_min -12
_diffrn_reflns_limit_l_max 21
_diffrn_reflns_limit_l_min -19
_diffrn_reflns_number 25754
_diffrn_reflns_point_group_measured_fraction_full 0.997
_diffrn_reflns_point_group_measured_fraction_max 0.997
_diffrn_reflns_theta_full 25.000
_diffrn_reflns_theta_max 25.000
_diffrn_reflns_theta_min 2.490
_diffrn_source_current 1.000
_diffrn_source_voltage 50
_exptl_absorpt_coefficient_mu 2.795
_exptl_absorpt_correction_T_max 0.6207
_exptl_absorpt_correction_T_min 0.4648
_exptl_absorpt_correction_type sphere
_exptl_absorpt_process_details
;
STOE LANA, absorption correction by scaling of reflection intensities.
J. Koziskova, F. Hahn, J. Richter, J. Kozisek, "Comparison of different
absorption corrections on the model structure of tetrakis(\m~2~-acetato)-
diaqua-di-copper(II)", Acta Chimica Slovaca, vol. 9, no. 2, 2016, pp. 136 - 140.
Afterwards a spherical absorption correction was performed within STOE LANA.
;
_exptl_crystal_colour red
_exptl_crystal_density_diffrn 1.709
_exptl_crystal_density_method 'not measured'
_exptl_crystal_description prism
_exptl_crystal_F_000 800
_exptl_crystal_size_max 0.320
_exptl_crystal_size_mid 0.148
_exptl_crystal_size_min 0.025
_exptl_crystal_size_rad 0.058
_refine_diff_density_max 0.565
_refine_diff_density_min -0.473
_refine_diff_density_rms 0.096
_refine_ls_extinction_method none
_refine_ls_goodness_of_fit_ref 1.017
_refine_ls_hydrogen_treatment constr
_refine_ls_matrix_type full
_refine_ls_number_parameters 467
_refine_ls_number_reflns 5404
_refine_ls_number_restraints 72
_refine_ls_restrained_S_all 1.017
_refine_ls_R_factor_all 0.1131
_refine_ls_R_factor_gt 0.0583
_refine_ls_shift/su_max 0.000
_refine_ls_shift/su_mean 0.000
_refine_ls_structure_factor_coef Fsqd
_refine_ls_weighting_details 'w=1/[\s^2^(Fo^2^)+(0.0579P)^2^+3.1249P] where P=(Fo^2^+2Fc^2^)/3'
_refine_ls_weighting_scheme calc
_refine_ls_wR_factor_gt 0.1176
_refine_ls_wR_factor_ref 0.1429
_reflns_Friedel_coverage 0.000
_reflns_number_gt 3255
_reflns_number_total 5404
_reflns_threshold_expression 'I > 2\s(I)'
_cod_data_source_file d5cp03172a2.cif
_cod_data_source_block 15erBr2_NaClO4_w3
_cod_database_code 7250891
_shelx_shelxl_version_number 2019/3
_shelx_space_group_comment
;
The symmetry employed for this shelxl refinement is uniquely defined
by the following loop, which should always be used as a source of
symmetry information in preference to the above space-group names.
They are only intended as comments.
;

loop_
_space_group_symop_operation_xyz
'x, y, z'
'-x, -y, -z'

loop_
_atom_site_label
_atom_site_type_symbol
_atom_site_fract_x
_atom_site_fract_y
_atom_site_fract_z
_atom_site_U_iso_or_equiv
_atom_site_adp_type
_atom_site_occupancy
_atom_site_site_symmetry_order
_atom_site_calc_flag
_atom_site_refinement_flags_posn
_atom_site_refinement_flags_adp
_atom_site_refinement_flags_occupancy
_atom_site_disorder_assembly
_atom_site_disorder_group
Br1 Br 0.01236(9) -0.30676(7) 0.22923(4) 0.0611(3) Uani 1 1 d . . . . .
Br2 Br -0.40282(10) 0.27737(7) -0.09064(4) 0.0655(3) Uani 1 1 d . . . . .
Cl1 Cl 0.5759(2) 0.69568(16) 0.58627(10) 0.0541(4) Uani 1 1 d . . . . .
Na1 Na 0.3374(3) 0.6333(2) 0.40943(12) 0.0444(6) Uani 1 1 d . . . . .
F1 F -0.0903(4) -0.1420(3) -0.04886(18) 0.0485(9) Uani 1 1 d . . . . .
F2 F -0.3486(4) -0.2346(3) -0.04725(18) 0.0493(9) Uani 1 1 d . . . . .
O1 O 0.0453(4) 0.5395(4) 0.3960(2) 0.0382(9) Uani 1 1 d . . . . .
O2 O 0.1227(5) 0.7963(4) 0.4406(2) 0.0546(12) Uani 1 1 d . . . . .
O3 O 0.4260(5) 0.8578(4) 0.4023(2) 0.0481(11) Uani 1 1 d . . . . .
O5 O 0.2166(4) 0.4787(3) 0.28498(19) 0.0354(9) Uani 1 1 d . . . . .
O9 O 0.5997(7) 0.7882(5) 0.6622(3) 0.0850(16) Uani 1 1 d . . . . .
N1 N -0.1677(5) -0.1359(4) 0.0755(2) 0.0356(11) Uani 1 1 d . . . . .
N2 N -0.2733(5) 0.0008(4) -0.0009(2) 0.0339(11) Uani 1 1 d . . . . .
C1 C -0.0643(7) 0.6112(6) 0.4381(3) 0.0394(14) Uani 1 1 d . . . . .
H1A H -0.115458 0.562931 0.470233 0.047 Uiso 1 1 calc R U . . .
H1B H -0.150514 0.625760 0.401899 0.047 Uiso 1 1 calc R U . . .
C2 C 0.0369(8) 0.7391(6) 0.4887(3) 0.0455(16) Uani 1 1 d . . . . .
H2A H -0.033707 0.796620 0.514190 0.055 Uiso 1 1 calc R U . . .
H2B H 0.113822 0.724813 0.529086 0.055 Uiso 1 1 calc R U . . .
C3 C 0.2264(8) 0.9181(6) 0.4796(4) 0.0525(17) Uani 1 1 d . . . . .
H3A H 0.297315 0.911743 0.524800 0.063 Uiso 1 1 calc R U . . .
H3B H 0.161123 0.985211 0.497921 0.063 Uiso 1 1 calc R U . . .
C4 C 0.3252(8) 0.9521(6) 0.4238(4) 0.0581(18) Uani 1 1 d . . . . .
H4A H 0.253638 0.953645 0.377477 0.070 Uiso 1 1 calc R U . . .
H4B H 0.393069 1.038969 0.447593 0.070 Uiso 1 1 calc R U . . .
C5 C 0.4980(9) 0.8642(7) 0.3349(4) 0.061(2) Uani 1 1 d . . . . .
H5A H 0.561036 0.951640 0.343155 0.073 Uiso 1 1 calc R U . A 3
H5B H 0.413575 0.842791 0.288763 0.073 Uiso 1 1 calc R U . A 3
C8 C 0.3273(7) 0.4446(5) 0.2313(3) 0.0403(15) Uani 1 1 d . . . . .
H8A H 0.267087 0.404320 0.178230 0.048 Uiso 1 1 calc R U . B 3
H8B H 0.390069 0.382527 0.245108 0.048 Uiso 1 1 calc R U . B 3
C9 C 0.0737(6) 0.3929(5) 0.2769(3) 0.0276(12) Uani 1 1 d . . . . .
C10 C 0.0186(7) 0.2818(5) 0.2164(3) 0.0311(13) Uani 1 1 d . . . . .
H10 H 0.085100 0.255171 0.178591 0.037 Uiso 1 1 calc R U . . .
C11 C -0.1357(7) 0.2066(5) 0.2096(3) 0.0331(13) Uani 1 1 d . . . . .
C12 C -0.2335(7) 0.2457(5) 0.2648(3) 0.0360(14) Uani 1 1 d . . . . .
H12 H -0.338492 0.197129 0.260064 0.043 Uiso 1 1 calc R U . . .
C13 C -0.1757(7) 0.3574(6) 0.3275(3) 0.0387(14) Uani 1 1 d . . . . .
H13 H -0.241971 0.383585 0.365461 0.046 Uiso 1 1 calc R U . . .
C14 C -0.0236(7) 0.4302(5) 0.3349(3) 0.0313(13) Uani 1 1 d . . . . .
C15 C -0.1859(6) 0.0889(5) 0.1397(3) 0.0315(13) Uani 1 1 d . . . . .
C16 C -0.1500(7) -0.0322(5) 0.1436(3) 0.0342(13) Uani 1 1 d . . . . .
C17 C -0.0849(7) -0.0712(6) 0.2077(3) 0.0380(14) Uani 1 1 d . . . . .
C18 C -0.0680(7) -0.1991(6) 0.1749(3) 0.0418(15) Uani 1 1 d . . . . .
C19 C -0.1153(7) -0.2368(6) 0.0949(3) 0.0431(15) Uani 1 1 d . . . . .
C20 C -0.3214(7) 0.0443(6) -0.0605(3) 0.0393(15) Uani 1 1 d . . . . .
C21 C -0.3335(7) 0.1738(6) -0.0299(3) 0.0395(14) Uani 1 1 d . . . . .
C22 C -0.2924(6) 0.2156(5) 0.0504(3) 0.0339(13) Uani 1 1 d . . . . .
C23 C -0.2511(6) 0.1041(5) 0.0692(3) 0.0307(13) Uani 1 1 d . . . . .
C24 C -0.0449(8) 0.0058(6) 0.2931(3) 0.0457(16) Uani 1 1 d . . . . .
H24A H -0.024208 -0.052240 0.323652 0.069 Uiso 1 1 calc R U . . .
H24B H -0.136304 0.046786 0.308720 0.069 Uiso 1 1 calc R U . . .
H24C H 0.051554 0.072537 0.301783 0.069 Uiso 1 1 calc R U . . .
C25 C -0.1096(9) -0.3610(6) 0.0350(4) 0.0573(18) Uani 1 1 d . . . . .
H25A H -0.045962 -0.412326 0.058427 0.086 Uiso 1 1 calc R U . . .
H25B H -0.059254 -0.342147 -0.007164 0.086 Uiso 1 1 calc R U . . .
H25C H -0.219825 -0.409817 0.014761 0.086 Uiso 1 1 calc R U . . .
C26 C -0.3483(8) -0.0346(6) -0.1445(3) 0.0528(17) Uani 1 1 d . . . . .
H26A H -0.429188 -0.003427 -0.173785 0.079 Uiso 1 1 calc R U . . .
H26B H -0.387008 -0.125634 -0.149505 0.079 Uiso 1 1 calc R U . . .
H26C H -0.246305 -0.026086 -0.164692 0.079 Uiso 1 1 calc R U . . .
C27 C -0.2930(8) 0.3488(6) 0.1039(3) 0.0467(16) Uani 1 1 d . . . . .
H27A H -0.349515 0.340668 0.146629 0.070 Uiso 1 1 calc R U . . .
H27B H -0.348427 0.397831 0.075268 0.070 Uiso 1 1 calc R U . . .
H27C H -0.181279 0.394044 0.124445 0.070 Uiso 1 1 calc R U . . .
B1 B -0.2209(8) -0.1323(7) -0.0084(4) 0.0376(16) Uani 1 1 d . . . . .
O6A O 0.7153(17) 0.7194(12) 0.5557(10) 0.098(5) Uani 0.68(3) 1 d . U P C 1
O7A O 0.535(2) 0.5674(11) 0.5957(6) 0.068(4) Uani 0.68(3) 1 d . U P C 1
O8A O 0.440(2) 0.7183(15) 0.5459(8) 0.062(4) Uani 0.68(3) 1 d . U P C 1
O6B O 0.642(5) 0.722(3) 0.516(2) 0.109(10) Uani 0.32(3) 1 d . U P C 2
O7B O 0.625(5) 0.575(2) 0.5817(17) 0.082(10) Uani 0.32(3) 1 d . U P C 2
O8B O 0.397(4) 0.671(4) 0.5392(18) 0.074(9) Uani 0.32(3) 1 d . U P C 2
O4A O 0.5234(7) 0.6321(5) 0.3140(3) 0.045(2) Uani 0.820(16) 1 d . U P C 3
C6A C 0.6121(16) 0.7608(12) 0.3247(8) 0.053(3) Uani 0.820(16) 1 d . U P C 3
H6A H 0.666404 0.760400 0.279497 0.063 Uiso 0.820(16) 1 calc R U P C 3
H6B H 0.696894 0.785494 0.370930 0.063 Uiso 0.820(16) 1 calc R U P C 3
C7A C 0.4397(15) 0.5687(10) 0.2364(7) 0.047(3) Uani 0.820(16) 1 d . U P C 3
H7A H 0.519733 0.548776 0.201360 0.056 Uiso 0.820(16) 1 calc R U P C 3
H7B H 0.376106 0.627534 0.219286 0.056 Uiso 0.820(16) 1 calc R U P C 3
O4B O 0.431(3) 0.670(2) 0.2838(13) 0.036(10) Uani 0.180(16) 1 d . U P C 4
C6B C 0.566(5) 0.774(4) 0.308(2) 0.017(10) Uani 0.180(16) 1 d . U P C 4
H6C H 0.647497 0.762039 0.347082 0.021 Uiso 0.180(16) 1 calc R U P C 4
H6D H 0.617238 0.784934 0.263500 0.021 Uiso 0.180(16) 1 calc R U P C 4
C7B C 0.468(5) 0.539(4) 0.252(2) 0.019(11) Uani 0.180(16) 1 d . U P C 4
H7C H 0.520967 0.535617 0.206522 0.023 Uiso 0.180(16) 1 calc R U P C 4
H7D H 0.543531 0.520896 0.291539 0.023 Uiso 0.180(16) 1 calc R U P C 4

loop_
_atom_site_aniso_label
_atom_site_aniso_U_11
_atom_site_aniso_U_22
_atom_site_aniso_U_33
_atom_site_aniso_U_23
_atom_site_aniso_U_13
_atom_site_aniso_U_12
Br1 0.0799(6) 0.0476(4) 0.0594(5) 0.0206(3) 0.0017(4) 0.0223(4)
Br2 0.0861(6) 0.0666(5) 0.0484(4) 0.0296(4) -0.0011(4) 0.0140(4)
Cl1 0.0514(11) 0.0521(11) 0.0612(11) 0.0192(9) 0.0080(9) 0.0142(8)
Na1 0.0481(14) 0.0423(14) 0.0352(12) 0.0036(11) 0.0059(10) 0.0011(11)
F1 0.045(2) 0.057(2) 0.0391(19) 0.0013(16) 0.0146(16) 0.0146(17)
F2 0.048(2) 0.041(2) 0.0423(19) -0.0028(16) -0.0032(16) -0.0037(17)
O1 0.040(2) 0.037(2) 0.028(2) -0.0047(18) 0.0064(17) 0.0037(19)
O2 0.063(3) 0.044(3) 0.045(3) 0.005(2) 0.003(2) -0.005(2)
O3 0.056(3) 0.043(3) 0.046(3) 0.013(2) 0.003(2) 0.016(2)
O5 0.037(2) 0.034(2) 0.029(2) -0.0007(17) 0.0106(17) 0.0028(19)
O9 0.096(4) 0.075(4) 0.061(3) -0.011(3) -0.003(3) 0.018(3)
N1 0.040(3) 0.033(3) 0.029(3) 0.001(2) 0.008(2) 0.005(2)
N2 0.034(3) 0.036(3) 0.028(3) 0.003(2) 0.006(2) 0.005(2)
C1 0.039(4) 0.045(4) 0.036(3) 0.007(3) 0.015(3) 0.017(3)
C2 0.057(4) 0.039(4) 0.035(3) -0.003(3) 0.016(3) 0.011(3)
C3 0.048(4) 0.033(4) 0.059(4) -0.006(3) -0.004(3) 0.004(3)
C4 0.053(4) 0.043(4) 0.075(5) 0.022(4) -0.009(4) 0.004(3)
C5 0.068(5) 0.055(5) 0.052(4) 0.019(4) -0.001(4) -0.014(4)
C8 0.049(4) 0.034(3) 0.035(3) 0.000(3) 0.017(3) 0.010(3)
C9 0.031(3) 0.028(3) 0.023(3) 0.006(2) 0.003(2) 0.008(3)
C10 0.037(3) 0.034(3) 0.023(3) 0.004(3) 0.006(2) 0.016(3)
C11 0.037(3) 0.029(3) 0.028(3) 0.004(3) 0.000(3) 0.003(3)
C12 0.034(3) 0.039(4) 0.029(3) 0.003(3) 0.004(3) 0.003(3)
C13 0.047(4) 0.041(4) 0.030(3) 0.009(3) 0.013(3) 0.012(3)
C14 0.039(4) 0.027(3) 0.024(3) 0.003(2) 0.002(2) 0.004(3)
C15 0.029(3) 0.036(3) 0.027(3) 0.006(3) 0.007(2) 0.003(3)
C16 0.034(3) 0.033(3) 0.030(3) 0.002(3) 0.003(3) 0.007(3)
C17 0.037(4) 0.040(4) 0.038(3) 0.013(3) 0.007(3) 0.005(3)
C18 0.047(4) 0.034(4) 0.039(4) 0.004(3) 0.004(3) 0.008(3)
C19 0.047(4) 0.034(4) 0.045(4) 0.006(3) 0.010(3) 0.007(3)
C20 0.038(4) 0.047(4) 0.025(3) 0.003(3) 0.001(3) 0.003(3)
C21 0.036(3) 0.048(4) 0.035(3) 0.017(3) -0.001(3) 0.003(3)
C22 0.030(3) 0.034(3) 0.033(3) 0.007(3) 0.001(2) 0.002(3)
C23 0.028(3) 0.034(3) 0.026(3) 0.003(3) 0.005(2) 0.002(3)
C24 0.059(4) 0.042(4) 0.031(3) 0.008(3) -0.003(3) 0.010(3)
C25 0.081(5) 0.036(4) 0.052(4) 0.003(3) 0.010(4) 0.024(4)
C26 0.050(4) 0.063(5) 0.040(4) 0.009(3) 0.002(3) 0.006(3)
C27 0.054(4) 0.041(4) 0.043(4) 0.012(3) -0.001(3) 0.010(3)
B1 0.039(4) 0.037(4) 0.028(4) -0.005(3) 0.004(3) 0.010(3)
O6A 0.056(7) 0.115(7) 0.106(8) -0.001(6) 0.048(6) 0.005(5)
O7A 0.086(9) 0.062(6) 0.071(6) 0.034(4) 0.011(5) 0.031(6)
O8A 0.057(8) 0.063(7) 0.058(5) 0.025(5) -0.026(5) 0.003(6)
O6B 0.129(18) 0.106(15) 0.110(17) 0.035(12) 0.044(14) 0.060(13)
O7B 0.111(18) 0.057(11) 0.086(14) 0.031(9) -0.012(12) 0.045(13)
O8B 0.048(13) 0.103(19) 0.057(12) 0.010(12) 0.020(10) -0.005(12)
O4A 0.046(4) 0.040(4) 0.045(3) 0.010(3) 0.006(3) 0.004(3)
C6A 0.050(7) 0.045(6) 0.063(6) 0.019(5) 0.011(5) -0.002(5)
C7A 0.056(6) 0.046(6) 0.042(6) 0.017(5) 0.016(4) 0.009(4)
O4B 0.040(12) 0.033(12) 0.034(12) 0.008(8) 0.011(8) 0.005(8)
C6B 0.018(13) 0.014(12) 0.019(12) 0.005(9) 0.001(9) 0.004(9)
C7B 0.023(13) 0.026(14) 0.013(13) 0.008(9) 0.007(9) 0.009(9)

loop_
_atom_type_symbol
_atom_type_description
_atom_type_scat_dispersion_real
_atom_type_scat_dispersion_imag
_atom_type_scat_source
C C 0.0034 0.0017 'International Tables Vol C Tables 4.2.6.8 and 6.1.1.4'
H H 0.0000 0.0000 'International Tables Vol C Tables 4.2.6.8 and 6.1.1.4'
B B 0.0014 0.0007 'International Tables Vol C Tables 4.2.6.8 and 6.1.1.4'
Br Br -0.2713 2.4705 'International Tables Vol C Tables 4.2.6.8 and 6.1.1.4'
Cl Cl 0.1507 0.1611 'International Tables Vol C Tables 4.2.6.8 and 6.1.1.4'
F F 0.0180 0.0106 'International Tables Vol C Tables 4.2.6.8 and 6.1.1.4'
N N 0.0066 0.0034 'International Tables Vol C Tables 4.2.6.8 and 6.1.1.4'
Na Na 0.0371 0.0257 'International Tables Vol C Tables 4.2.6.8 and 6.1.1.4'
O O 0.0114 0.0062 'International Tables Vol C Tables 4.2.6.8 and 6.1.1.4'

loop_
_geom_angle_atom_site_label_1
_geom_angle_atom_site_label_2
_geom_angle_atom_site_label_3
_geom_angle
_geom_angle_site_symmetry_1
_geom_angle_site_symmetry_3
_geom_angle_publ_flag
O6A Cl1 O8A 113.4(9) . . ?
O6A Cl1 O9 106.6(6) . . ?
O8A Cl1 O9 105.4(7) . . ?
O7B Cl1 O9 116.6(11) . . ?
O6A Cl1 O7A 116.3(7) . . ?
O8A Cl1 O7A 107.6(7) . . ?
O9 Cl1 O7A 107.0(5) . . ?
O7B Cl1 O6B 99.3(18) . . ?
O9 Cl1 O6B 125.0(15) . . ?
O7B Cl1 O8B 109.9(15) . . ?
O9 Cl1 O8B 113.8(12) . . ?
O6B Cl1 O8B 88.4(19) . . ?
O8B Na1 O7B 77.8(14) . 2_666 ?
O8B Na1 O5 147.1(10) . . ?
O7B Na1 O5 73.7(6) 2_666 . ?
O8A Na1 O5 159.8(4) . . ?
O5 Na1 O4A 69.24(16) . . ?
O8B Na1 O1 96.5(8) . . ?
O7B Na1 O1 83.2(11) 2_666 . ?
O8A Na1 O1 106.8(4) . . ?
O5 Na1 O1 64.25(13) . . ?
O4A Na1 O1 132.45(18) . . ?
O8B Na1 O3 99.5(10) . . ?
O7B Na1 O3 155.4(11) 2_666 . ?
O8A Na1 O3 87.0(4) . . ?
O5 Na1 O3 113.23(15) . . ?
O4A Na1 O3 69.33(16) . . ?
O1 Na1 O3 121.24(16) . . ?
O8A Na1 O7A 89.5(4) . 2_666 ?
O5 Na1 O7A 75.2(3) . 2_666 ?
O1 Na1 O7A 100.6(4) . 2_666 ?
O3 Na1 O7A 137.2(4) . 2_666 ?
O5 Na1 O4B 61.1(5) . . ?
O1 Na1 O4B 115.4(6) . . ?
O3 Na1 O4B 59.4(5) . . ?
O8B Na1 O2 86.7(9) . . ?
O7B Na1 O2 139.3(12) 2_666 . ?
O8A Na1 O2 84.8(3) . . ?
O5 Na1 O2 104.36(14) . . ?
O4A Na1 O2 124.94(19) . . ?
O1 Na1 O2 61.16(13) . . ?
O3 Na1 O2 63.86(14) . . ?
O7A Na1 O2 158.0(4) 2_666 . ?
O4B Na1 O2 102.7(6) . . ?
O8B Na1 O6B 47.9(10) . . ?
O7B Na1 O6B 83.3(9) 2_666 . ?
O5 Na1 O6B 141.2(5) . . ?
O1 Na1 O6B 143.9(5) . . ?
O3 Na1 O6B 77.4(5) . . ?
O2 Na1 O6B 113.4(5) . . ?
O5 Na1 C7B 47.1(8) . . ?
O1 Na1 C7B 111.2(8) . . ?
O3 Na1 C7B 85.7(8) . . ?
O4B Na1 C7B 27.8(10) . . ?
O2 Na1 C7B 126.4(7) . . ?
C14 O1 C1 117.1(4) . . ?
C14 O1 Na1 119.5(3) . . ?
C1 O1 Na1 121.8(3) . . ?
C2 O2 C3 115.1(5) . . ?
C2 O2 Na1 99.0(3) . . ?
C3 O2 Na1 102.5(3) . . ?
C4 O3 C5 112.9(5) . . ?
C4 O3 Na1 119.4(4) . . ?
C5 O3 Na1 114.9(4) . . ?
C9 O5 C8 118.9(4) . . ?
C9 O5 Na1 120.9(3) . . ?
C8 O5 Na1 115.4(3) . . ?
C19 N1 C16 108.0(5) . . ?
C19 N1 B1 125.7(5) . . ?
C16 N1 B1 126.0(5) . . ?
C20 N2 C23 108.8(4) . . ?
C20 N2 B1 125.5(4) . . ?
C23 N2 B1 124.9(4) . . ?
O1 C1 C2 106.5(4) . . ?
O1 C1 H1A 110.4 . . ?
C2 C1 H1A 110.4 . . ?
O1 C1 H1B 110.4 . . ?
C2 C1 H1B 110.4 . . ?
H1A C1 H1B 108.6 . . ?
O2 C2 C1 107.8(4) . . ?
O2 C2 H2A 110.1 . . ?
C1 C2 H2A 110.1 . . ?
O2 C2 H2B 110.1 . . ?
C1 C2 H2B 110.1 . . ?
H2A C2 H2B 108.5 . . ?
O2 C3 C4 107.5(5) . . ?
O2 C3 H3A 110.2 . . ?
C4 C3 H3A 110.2 . . ?
O2 C3 H3B 110.2 . . ?
C4 C3 H3B 110.2 . . ?
H3A C3 H3B 108.5 . . ?
O3 C4 C3 108.9(5) . . ?
O3 C4 H4A 109.9 . . ?
C3 C4 H4A 109.9 . . ?
O3 C4 H4B 109.9 . . ?
C3 C4 H4B 109.9 . . ?
H4A C4 H4B 108.3 . . ?
C6B C5 O3 115(2) . . ?
O3 C5 C6A 104.8(7) . . ?
O3 C5 H5A 110.8 . . ?
C6A C5 H5A 110.8 . . ?
O3 C5 H5B 110.8 . . ?
C6A C5 H5B 110.8 . . ?
H5A C5 H5B 108.9 . . ?
C7B C8 O5 110.1(18) . . ?
O5 C8 C7A 107.0(6) . . ?
O5 C8 H8A 110.3 . . ?
C7A C8 H8A 110.3 . . ?
O5 C8 H8B 110.3 . . ?
C7A C8 H8B 110.3 . . ?
H8A C8 H8B 108.6 . . ?
C10 C9 O5 125.1(5) . . ?
C10 C9 C14 119.5(5) . . ?
O5 C9 C14 115.3(4) . . ?
C9 C10 C11 120.9(5) . . ?
C9 C10 H10 119.6 . . ?
C11 C10 H10 119.6 . . ?
C12 C11 C10 119.6(5) . . ?
C12 C11 C15 124.0(5) . . ?
C10 C11 C15 116.4(5) . . ?
C11 C12 C13 119.5(5) . . ?
C11 C12 H12 120.3 . . ?
C13 C12 H12 120.3 . . ?
C14 C13 C12 121.0(5) . . ?
C14 C13 H13 119.5 . . ?
C12 C13 H13 119.5 . . ?
C13 C14 O1 125.0(5) . . ?
C13 C14 C9 119.4(5) . . ?
O1 C14 C9 115.6(5) . . ?
C23 C15 C16 121.0(5) . . ?
C23 C15 C11 118.9(5) . . ?
C16 C15 C11 119.7(5) . . ?
N1 C16 C15 119.9(5) . . ?
N1 C16 C17 108.8(5) . . ?
C15 C16 C17 131.1(5) . . ?
C18 C17 C16 104.5(5) . . ?
C18 C17 C24 126.5(5) . . ?
C16 C17 C24 128.9(5) . . ?
C19 C18 C17 110.4(5) . . ?
C19 C18 Br1 124.0(4) . . ?
C17 C18 Br1 125.6(4) . . ?
N1 C19 C18 108.3(5) . . ?
N1 C19 C25 122.0(5) . . ?
C18 C19 C25 129.8(6) . . ?
N2 C20 C21 107.7(5) . . ?
N2 C20 C26 124.7(5) . . ?
C21 C20 C26 127.6(5) . . ?
C22 C21 C20 111.3(5) . . ?
C22 C21 Br2 124.9(5) . . ?
C20 C21 Br2 123.8(4) . . ?
C21 C22 C23 104.3(5) . . ?
C21 C22 C27 126.7(5) . . ?
C23 C22 C27 129.0(5) . . ?
C15 C23 N2 120.7(5) . . ?
C15 C23 C22 131.2(5) . . ?
N2 C23 C22 107.9(4) . . ?
C17 C24 H24A 109.5 . . ?
C17 C24 H24B 109.5 . . ?
H24A C24 H24B 109.5 . . ?
C17 C24 H24C 109.5 . . ?
H24A C24 H24C 109.5 . . ?
H24B C24 H24C 109.5 . . ?
C19 C25 H25A 109.5 . . ?
C19 C25 H25B 109.5 . . ?
H25A C25 H25B 109.5 . . ?
C19 C25 H25C 109.5 . . ?
H25A C25 H25C 109.5 . . ?
H25B C25 H25C 109.5 . . ?
C20 C26 H26A 109.5 . . ?
C20 C26 H26B 109.5 . . ?
H26A C26 H26B 109.5 . . ?
C20 C26 H26C 109.5 . . ?
H26A C26 H26C 109.5 . . ?
H26B C26 H26C 109.5 . . ?
C22 C27 H27A 109.5 . . ?
C22 C27 H27B 109.5 . . ?
H27A C27 H27B 109.5 . . ?
C22 C27 H27C 109.5 . . ?
H27A C27 H27C 109.5 . . ?
H27B C27 H27C 109.5 . . ?
F1 B1 F2 109.1(5) . . ?
F1 B1 N2 109.6(5) . . ?
F2 B1 N2 111.1(5) . . ?
F1 B1 N1 109.7(5) . . ?
F2 B1 N1 110.4(5) . . ?
N2 B1 N1 106.7(4) . . ?
Cl1 O7A Na1 139.7(11) . 2_666 ?
Cl1 O8A Na1 128.2(9) . . ?
Cl1 O6B Na1 96.7(19) . . ?
Cl1 O7B Na1 168(3) . 2_666 ?
Cl1 O8B Na1 124.7(16) . . ?
C7A O4A C6A 113.5(7) . . ?
C7A O4A Na1 111.3(5) . . ?
C6A O4A Na1 111.4(6) . . ?
O4A C6A C5 112.0(9) . . ?
O4A C6A H6A 109.2 . . ?
C5 C6A H6A 109.2 . . ?
O4A C6A H6B 109.2 . . ?
C5 C6A H6B 109.2 . . ?
H6A C6A H6B 107.9 . . ?
O4A C7A C8 111.3(8) . . ?
O4A C7A H7A 109.4 . . ?
C8 C7A H7A 109.4 . . ?
O4A C7A H7B 109.4 . . ?
C8 C7A H7B 109.4 . . ?
H7A C7A H7B 108.0 . . ?
C6B O4B C7B 117(3) . . ?
C6B O4B Na1 107(2) . . ?
C7B O4B Na1 96(2) . . ?
C5 C6B O4B 100(3) . . ?
C5 C6B H6C 111.7 . . ?
O4B C6B H6C 111.7 . . ?
C5 C6B H6D 111.7 . . ?
O4B C6B H6D 111.7 . . ?
H6C C6B H6D 109.5 . . ?
C8 C7B O4B 112(3) . . ?
C8 C7B Na1 84.3(19) . . ?
O4B C7B Na1 56.1(16) . . ?
C8 C7B H7C 109.3 . . ?
O4B C7B H7C 109.3 . . ?
Na1 C7B H7C 163.9 . . ?
C8 C7B H7D 109.3 . . ?
O4B C7B H7D 109.3 . . ?
Na1 C7B H7D 74.1 . . ?
H7C C7B H7D 108.0 . . ?

loop_
_geom_bond_atom_site_label_1
_geom_bond_atom_site_label_2
_geom_bond_distance
_geom_bond_site_symmetry_2
_geom_bond_publ_flag
Br1 C18 1.875(6) . ?
Br2 C21 1.885(6) . ?
Cl1 O6A 1.370(9) . ?
Cl1 O8A 1.374(12) . ?
Cl1 O7B 1.42(2) . ?
Cl1 O9 1.429(5) . ?
Cl1 O7A 1.448(12) . ?
Cl1 O6B 1.52(3) . ?
Cl1 O8B 1.58(3) . ?
Na1 O8B 2.25(3) . ?
Na1 O7B 2.37(2) 2_666 ?
Na1 O8A 2.388(14) . ?
Na1 O5 2.405(4) . ?
Na1 O4A 2.454(5) . ?
Na1 O1 2.468(4) . ?
Na1 O3 2.489(5) . ?
Na1 O7A 2.545(14) 2_666 ?
Na1 O4B 2.60(2) . ?
Na1 O2 2.698(5) . ?
Na1 O6B 2.88(5) . ?
Na1 C7B 3.12(4) . ?
F1 B1 1.385(7) . ?
F2 B1 1.386(7) . ?
O1 C14 1.373(6) . ?
O1 C1 1.437(6) . ?
O2 C2 1.407(7) . ?
O2 C3 1.417(7) . ?
O3 C4 1.419(7) . ?
O3 C5 1.437(7) . ?
O5 C9 1.373(6) . ?
O5 C8 1.429(6) . ?
N1 C19 1.356(7) . ?
N1 C16 1.392(6) . ?
N1 B1 1.548(8) . ?
N2 C20 1.339(7) . ?
N2 C23 1.411(6) . ?
N2 B1 1.545(8) . ?
C1 C2 1.502(8) . ?
C1 H1A 0.9800 . ?
C1 H1B 0.9800 . ?
C2 H2A 0.9800 . ?
C2 H2B 0.9800 . ?
C3 C4 1.469(9) . ?
C3 H3A 0.9800 . ?
C3 H3B 0.9800 . ?
C4 H4A 0.9800 . ?
C4 H4B 0.9800 . ?
C5 C6B 1.22(4) . ?
C5 C6A 1.563(14) . ?
C5 H5A 0.9800 . ?
C5 H5B 0.9800 . ?
C8 C7B 1.38(4) . ?
C8 C7A 1.503(12) . ?
C8 H8A 0.9800 . ?
C8 H8B 0.9800 . ?
C9 C10 1.360(7) . ?
C9 C14 1.409(7) . ?
C10 C11 1.399(7) . ?
C10 H10 0.9400 . ?
C11 C12 1.378(7) . ?
C11 C15 1.493(7) . ?
C12 C13 1.388(7) . ?
C12 H12 0.9400 . ?
C13 C14 1.371(8) . ?
C13 H13 0.9400 . ?
C15 C23 1.392(7) . ?
C15 C16 1.410(7) . ?
C16 C17 1.423(7) . ?
C17 C18 1.384(8) . ?
C17 C24 1.509(8) . ?
C18 C19 1.383(8) . ?
C19 C25 1.485(8) . ?
C20 C21 1.383(8) . ?
C20 C26 1.494(7) . ?
C21 C22 1.382(7) . ?
C22 C23 1.424(7) . ?
C22 C27 1.499(8) . ?
C24 H24A 0.9700 . ?
C24 H24B 0.9700 . ?
C24 H24C 0.9700 . ?
C25 H25A 0.9700 . ?
C25 H25B 0.9700 . ?
C25 H25C 0.9700 . ?
C26 H26A 0.9700 . ?
C26 H26B 0.9700 . ?
C26 H26C 0.9700 . ?
C27 H27A 0.9700 . ?
C27 H27B 0.9700 . ?
C27 H27C 0.9700 . ?
O4A C7A 1.425(13) . ?
O4A C6A 1.436(12) . ?
C6A H6A 0.9800 . ?
C6A H6B 0.9800 . ?
C7A H7A 0.9800 . ?
C7A H7B 0.9800 . ?
O4B C6B 1.41(5) . ?
O4B C7B 1.46(5) . ?
C6B H6C 0.9800 . ?
C6B H6D 0.9800 . ?
C7B H7C 0.9800 . ?
C7B H7D 0.9800 . ?

loop_
_geom_hbond_atom_site_label_D
_geom_hbond_atom_site_label_H
_geom_hbond_atom_site_label_A
_geom_hbond_distance_DH
_geom_hbond_distance_HA
_geom_hbond_distance_DA
_geom_hbond_angle_DHA
_geom_hbond_site_symmetry_A
_geom_hbond_publ_flag
C2 H2A O6A^a 0.98 2.43 3.083(11) 123.8 1_455 yes
C2 H2B O8B^b 0.98 2.52 3.30(3) 136.0 . yes
C3 H3A O8A^a 0.98 2.66 3.383(13) 131.1 . yes
C4 H4B O6B^b 0.98 2.57 3.36(3) 138.3 2_676 yes
C10 H10 F1 0.94 2.33 3.155(6) 145.7 2 yes
C13 H13 O8B^b 0.94 2.43 3.26(3) 147.9 2_566 yes
C25 H25A Br1 0.97 2.94 3.406(7) 111.0 . yes
C25 H25B F1 0.97 2.53 3.158(7) 122.4 . yes
C26 H26B F2 0.97 2.48 3.159(8) 126.9 . yes
C7A^c H7B^c Br2 0.98 2.82 3.508(12) 127.9 2_565 yes

loop_
_geom_torsion_atom_site_label_1
_geom_torsion_atom_site_label_2
_geom_torsion_atom_site_label_3
_geom_torsion_atom_site_label_4
_geom_torsion
_geom_torsion_site_symmetry_1
_geom_torsion_site_symmetry_2
_geom_torsion_site_symmetry_3
_geom_torsion_site_symmetry_4
_geom_torsion_publ_flag
C14 O1 C1 C2 -167.7(4) . . . . ?
Na1 O1 C1 C2 -2.4(6) . . . . ?
C3 O2 C2 C1 -179.3(5) . . . . ?
Na1 O2 C2 C1 -70.9(5) . . . . ?
O1 C1 C2 O2 53.0(6) . . . . ?
C2 O2 C3 C4 170.7(5) . . . . ?
Na1 O2 C3 C4 64.4(5) . . . . ?
C5 O3 C4 C3 166.1(5) . . . . ?
Na1 O3 C4 C3 26.3(6) . . . . ?
O2 C3 C4 O3 -63.7(7) . . . . ?
C4 O3 C5 C6B -170(2) . . . . ?
Na1 O3 C5 C6B -28(2) . . . . ?
C4 O3 C5 C6A 176.2(6) . . . . ?
Na1 O3 C5 C6A -42.2(7) . . . . ?
C9 O5 C8 C7B -176.1(18) . . . . ?
Na1 O5 C8 C7B -20.1(18) . . . . ?
C9 O5 C8 C7A 161.6(6) . . . . ?
Na1 O5 C8 C7A -42.5(7) . . . . ?
C8 O5 C9 C10 -7.2(7) . . . . ?
Na1 O5 C9 C10 -161.8(4) . . . . ?
C8 O5 C9 C14 176.3(5) . . . . ?
Na1 O5 C9 C14 21.7(6) . . . . ?
O5 C9 C10 C11 -174.2(5) . . . . ?
C14 C9 C10 C11 2.2(8) . . . . ?
C9 C10 C11 C12 0.2(8) . . . . ?
C9 C10 C11 C15 178.2(5) . . . . ?
C10 C11 C12 C13 -1.7(8) . . . . ?
C15 C11 C12 C13 -179.5(5) . . . . ?
C11 C12 C13 C14 0.7(8) . . . . ?
C12 C13 C14 O1 -177.9(5) . . . . ?
C12 C13 C14 C9 1.7(8) . . . . ?
C1 O1 C14 C13 -25.0(7) . . . . ?
Na1 O1 C14 C13 169.4(4) . . . . ?
C1 O1 C14 C9 155.4(5) . . . . ?
Na1 O1 C14 C9 -10.2(6) . . . . ?
C10 C9 C14 C13 -3.1(8) . . . . ?
O5 C9 C14 C13 173.6(5) . . . . ?
C10 C9 C14 O1 176.5(4) . . . . ?
O5 C9 C14 O1 -6.8(7) . . . . ?
C12 C11 C15 C23 95.7(7) . . . . ?
C10 C11 C15 C23 -82.2(6) . . . . ?
C12 C11 C15 C16 -91.4(7) . . . . ?
C10 C11 C15 C16 90.7(6) . . . . ?
C19 N1 C16 C15 175.9(5) . . . . ?
B1 N1 C16 C15 1.7(8) . . . . ?
C19 N1 C16 C17 -0.4(6) . . . . ?
B1 N1 C16 C17 -174.7(5) . . . . ?
C23 C15 C16 N1 5.0(8) . . . . ?
C11 C15 C16 N1 -167.7(5) . . . . ?
C23 C15 C16 C17 -179.6(5) . . . . ?
C11 C15 C16 C17 7.7(9) . . . . ?
N1 C16 C17 C18 -0.7(6) . . . . ?
C15 C16 C17 C18 -176.5(6) . . . . ?
N1 C16 C17 C24 -179.6(5) . . . . ?
C15 C16 C17 C24 4.6(10) . . . . ?
C16 C17 C18 C19 1.6(7) . . . . ?
C24 C17 C18 C19 -179.5(5) . . . . ?
C16 C17 C18 Br1 -180.0(4) . . . . ?
C24 C17 C18 Br1 -1.0(9) . . . . ?
C16 N1 C19 C18 1.4(6) . . . . ?
B1 N1 C19 C18 175.7(5) . . . . ?
C16 N1 C19 C25 -176.8(5) . . . . ?
B1 N1 C19 C25 -2.5(9) . . . . ?
C17 C18 C19 N1 -1.9(7) . . . . ?
Br1 C18 C19 N1 179.6(4) . . . . ?
C17 C18 C19 C25 176.1(6) . . . . ?
Br1 C18 C19 C25 -2.4(10) . . . . ?
C23 N2 C20 C21 -1.0(6) . . . . ?
B1 N2 C20 C21 -171.0(5) . . . . ?
C23 N2 C20 C26 176.4(5) . . . . ?
B1 N2 C20 C26 6.5(9) . . . . ?
N2 C20 C21 C22 0.2(7) . . . . ?
C26 C20 C21 C22 -177.1(5) . . . . ?
N2 C20 C21 Br2 -178.3(4) . . . . ?
C26 C20 C21 Br2 4.4(9) . . . . ?
C20 C21 C22 C23 0.7(6) . . . . ?
Br2 C21 C22 C23 179.1(4) . . . . ?
C20 C21 C22 C27 -179.2(5) . . . . ?
Br2 C21 C22 C27 -0.7(8) . . . . ?
C16 C15 C23 N2 -4.0(8) . . . . ?
C11 C15 C23 N2 168.8(5) . . . . ?
C16 C15 C23 C22 -178.0(5) . . . . ?
C11 C15 C23 C22 -5.2(9) . . . . ?
C20 N2 C23 C15 -173.8(5) . . . . ?
B1 N2 C23 C15 -3.8(8) . . . . ?
C20 N2 C23 C22 1.5(6) . . . . ?
B1 N2 C23 C22 171.5(5) . . . . ?
C21 C22 C23 C15 173.3(5) . . . . ?
C27 C22 C23 C15 -6.9(10) . . . . ?
C21 C22 C23 N2 -1.3(6) . . . . ?
C27 C22 C23 N2 178.6(5) . . . . ?
C20 N2 B1 F1 58.3(7) . . . . ?
C23 N2 B1 F1 -110.0(5) . . . . ?
C20 N2 B1 F2 -62.4(7) . . . . ?
C23 N2 B1 F2 129.2(5) . . . . ?
C20 N2 B1 N1 177.1(5) . . . . ?
C23 N2 B1 N1 8.8(7) . . . . ?
C19 N1 B1 F1 -62.3(7) . . . . ?
C16 N1 B1 F1 111.0(6) . . . . ?
C19 N1 B1 F2 58.0(7) . . . . ?
C16 N1 B1 F2 -128.7(5) . . . . ?
C19 N1 B1 N2 178.9(5) . . . . ?
C16 N1 B1 N2 -7.8(7) . . . . ?
O6A Cl1 O7A Na1 11.2(13) . . . 2_666 ?
O8A Cl1 O7A Na1 139.5(10) . . . 2_666 ?
O9 Cl1 O7A Na1 -107.7(9) . . . 2_666 ?
O6A Cl1 O8A Na1 52.9(14) . . . . ?
O9 Cl1 O8A Na1 169.0(9) . . . . ?
O7A Cl1 O8A Na1 -77.1(11) . . . . ?
O7B Cl1 O6B Na1 99.4(13) . . . . ?
O9 Cl1 O6B Na1 -128.8(11) . . . . ?
O8B Cl1 O6B Na1 -10.6(15) . . . . ?
O9 Cl1 O7B Na1 64(8) . . . 2_666 ?
O6B Cl1 O7B Na1 -159(8) . . . 2_666 ?
O8B Cl1 O7B Na1 -67(7) . . . 2_666 ?
O7B Cl1 O8B Na1 -83(2) . . . . ?
O9 Cl1 O8B Na1 144.3(18) . . . . ?
O6B Cl1 O8B Na1 16(3) . . . . ?
C7A O4A C6A C5 79.9(11) . . . . ?
Na1 O4A C6A C5 -46.7(10) . . . . ?
O3 C5 C6A O4A 59.3(10) . . . . ?
C6A O4A C7A C8 -170.6(8) . . . . ?
Na1 O4A C7A C8 -44.0(10) . . . . ?
O5 C8 C7A O4A 57.4(10) . . . . ?
O3 C5 C6B O4B 64(3) . . . . ?
C7B O4B C6B C5 -176(3) . . . . ?
Na1 O4B C6B C5 -69(3) . . . . ?
O5 C8 C7B O4B -36(3) . . . . ?
O5 C8 C7B Na1 13.9(12) . . . . ?
C6B O4B C7B C8 180(3) . . . . ?
Na1 O4B C7B C8 67(3) . . . . ?
C6B O4B C7B Na1 113(3) . . . . ?
